data_2231104
loop_
_publ_author_name
'Chiririwa, Haleden'
'Meijboom, Reinout'
'Owalude, Samson O.'
'Eke, Uche B.'
'Arderne, Charmaine'

_publ_section_title
;
 Bis(acetonitrile-\k<i>N</i>)dichlorido(\h^4^-cycloocta-1,5-diene)ruthenium(II)
 acetonitrile monosolvate
;
_journal_coeditor_code GO2018
_journal_issue 8
_journal_name_full 'Acta Crystallographica Section E'
_journal_page_first m1096
_journal_paper_doi 10.1107/S1600536811027723
_journal_volume 67
_journal_year 2011
_chemical_formula_iupac '[Ru Cl2 (C8 H12) (C2 H3 N)2], C2 H3 N'
_chemical_formula_moiety 'C12 H18 Cl2 N2 Ru, C2 H3 N'
_chemical_formula_sum 'C14 H21 Cl2 N3 Ru'
_chemical_formula_weight 403.31
_chemical_name_systematic
;
Bis(acetonitrile-\k<i>N</i>)dichlorido(\h^4^-cycloocta-1,5-diene)ruthenium(II)
acetonitrile monosolvate
;
_space_group_IT_number 14
_symmetry_cell_setting monoclinic
_symmetry_space_group_name_Hall '-P 2ybc'
_symmetry_space_group_name_H-M 'P 1 21/c 1'
_atom_sites_solution_hydrogens geom
_atom_sites_solution_primary direct
_atom_sites_solution_secondary difmap
_audit_creation_method SHELXL-97
_cell_angle_alpha 90.00
_cell_angle_beta 95.9030(10)
_cell_angle_gamma 90.00
_cell_formula_units_Z 4
_cell_length_a 8.7033(3)
_cell_length_b 7.2434(3)
_cell_length_c 26.4178(10)
_cell_measurement_reflns_used 9251
_cell_measurement_temperature 100(2)
_cell_measurement_theta_max 28.31
_cell_measurement_theta_min 2.68
_cell_volume 1656.59(11)
_computing_cell_refinement 'SAINT (Bruker, 2010)'
_computing_data_collection 'APEX2 (Bruker, 2010)'
_computing_data_reduction 'SAINT (Bruker, 2010)'
_computing_molecular_graphics 'OLEX2 (Dolomanov <i>et al.</i>,2009)'
_computing_publication_material 'publCIF (Westrip, 2010)'
_computing_structure_refinement 'SHELXL97 (Sheldrick, 2008)'
_computing_structure_solution 'SHELXS97 (Sheldrick, 2008)'
_diffrn_ambient_temperature 100(2)
_diffrn_measured_fraction_theta_full 0.999
_diffrn_measured_fraction_theta_max 0.999
_diffrn_measurement_device_type 'Bruker APEXII CCD'
_diffrn_measurement_method '\f and \w'
_diffrn_radiation_monochromator graphite
_diffrn_radiation_source 'fine-focus sealed tube'
_diffrn_radiation_type MoK\a
_diffrn_radiation_wavelength 0.71073
_diffrn_reflns_av_R_equivalents 0.0303
_diffrn_reflns_av_sigmaI/netI 0.0256
_diffrn_reflns_limit_h_max 11
_diffrn_reflns_limit_h_min -11
_diffrn_reflns_limit_k_max 9
_diffrn_reflns_limit_k_min -6
_diffrn_reflns_limit_l_max 35
_diffrn_reflns_limit_l_min -35
_diffrn_reflns_number 16175
_diffrn_reflns_theta_full 28.31
_diffrn_reflns_theta_max 28.31
_diffrn_reflns_theta_min 1.55
_exptl_absorpt_coefficient_mu 1.263
_exptl_absorpt_correction_T_max 0.8531
_exptl_absorpt_correction_T_min 0.6881
_exptl_absorpt_correction_type numerical
_exptl_absorpt_process_details '(AXScale; Bruker, 2010)'
_exptl_crystal_colour orange
_exptl_crystal_density_diffrn 1.617
_exptl_crystal_density_method 'not measured'
_exptl_crystal_description block
_exptl_crystal_F_000 816
_exptl_crystal_size_max 0.32
_exptl_crystal_size_mid 0.20
_exptl_crystal_size_min 0.13
_refine_diff_density_max 0.668
_refine_diff_density_min -0.611
_refine_ls_extinction_method none
_refine_ls_goodness_of_fit_ref 1.065
_refine_ls_hydrogen_treatment constr
_refine_ls_matrix_type full
_refine_ls_number_parameters 184
_refine_ls_number_reflns 4125
_refine_ls_number_restraints 0
_refine_ls_restrained_S_all 1.065
_refine_ls_R_factor_all 0.0245
_refine_ls_R_factor_gt 0.0217
_refine_ls_shift/su_max 0.001
_refine_ls_shift/su_mean 0.000
_refine_ls_structure_factor_coef Fsqd
_refine_ls_weighting_details 'calc w=1/[\s^2^(Fo^2^)+(0.0202P)^2^+1.4236P] where P=(Fo^2^+2Fc^2^)/3'
_refine_ls_weighting_scheme calc
_refine_ls_wR_factor_gt 0.0529
_refine_ls_wR_factor_ref 0.0542
_reflns_number_gt 3806
_reflns_number_total 4125
_reflns_threshold_expression I>2sigma(I)
_cod_data_source_file go2018.cif
_cod_data_source_block I
_cod_original_sg_symbol_H-M 'P 21/c'
_cod_original_formula_sum 'C14 H21 Cl2 N3 Ru1'
_cod_database_code 2231104
_cod_database_fobs_code 2231104

loop_
_symmetry_equiv_pos_as_xyz
'x, y, z'
'-x, y+1/2, -z+1/2'
'-x, -y, -z'
'x, -y-1/2, z-1/2'

loop_
_atom_site_type_symbol
_atom_site_label
_atom_site_fract_x
_atom_site_fract_y
_atom_site_fract_z
_atom_site_U_iso_or_equiv
_atom_site_adp_type
_atom_site_calc_flag
_atom_site_refinement_flags
_atom_site_occupancy
_atom_site_symmetry_multiplicity
Ru Ru1 0.732203(14) 0.145839(19) 0.109901(5) 0.01058(5) Uani d . 1 1
Cl Cl1 0.77031(5) 0.38454(6) 0.048264(16) 0.01597(9) Uani d . 1 1
Cl Cl2 1.00549(5) 0.09785(6) 0.134734(15) 0.01607(9) Uani d . 1 1
N N1 0.76802(16) -0.0274(2) 0.05184(5) 0.0132(3) Uani d . 1 1
N N2 0.75889(16) 0.3467(2) 0.16432(6) 0.0145(3) Uani d . 1 1
N N3 0.2246(2) 0.6581(3) 0.20027(7) 0.0349(5) Uani d . 1 1
C C1 0.49326(19) 0.1021(3) 0.07512(7) 0.0152(3) Uani d . 1 1
H H1 0.5348 0.1237 0.0438 0.018 Uiso calc R 1 1
C C2 0.4309(2) -0.0888(3) 0.08525(7) 0.0180(4) Uani d . 1 1
H H2A 0.3862 -0.1427 0.0526 0.022 Uiso calc R 1 1
H H2B 0.3464 -0.0762 0.1074 0.022 Uiso calc R 1 1
C C3 0.5526(2) -0.2234(3) 0.11060(7) 0.0180(4) Uani d . 1 1
H H3A 0.5015 -0.3090 0.1328 0.022 Uiso calc R 1 1
H H3B 0.5947 -0.2980 0.0838 0.022 Uiso calc R 1 1
C C4 0.6854(2) -0.1285(2) 0.14209(7) 0.0157(3) Uani d . 1 1
H H4 0.7877 -0.1611 0.1361 0.019 Uiso calc R 1 1
C C5 0.6665(2) 0.0024(3) 0.17886(6) 0.0159(3) Uani d . 1 1
H H5 0.7561 0.0577 0.1961 0.019 Uiso calc R 1 1
C C6 0.5090(2) 0.0627(3) 0.19318(7) 0.0183(4) Uani d . 1 1
H H6A 0.5192 0.0962 0.2297 0.022 Uiso calc R 1 1
H H6B 0.4372 -0.0433 0.1885 0.022 Uiso calc R 1 1
C C7 0.4375(2) 0.2278(3) 0.16207(7) 0.0181(4) Uani d . 1 1
H H7A 0.3237 0.2144 0.1583 0.022 Uiso calc R 1 1
H H7B 0.4630 0.3429 0.1813 0.022 Uiso calc R 1 1
C C8 0.49209(19) 0.2461(3) 0.10961(7) 0.0153(3) Uani d . 1 1
H H8 0.5277 0.3635 0.0998 0.018 Uiso calc R 1 1
C C9 0.8070(2) -0.1171(3) 0.02039(6) 0.0145(3) Uani d . 1 1
C C10 0.8594(2) -0.2322(3) -0.01961(7) 0.0189(4) Uani d . 1 1
H H10A 0.9666 -0.2698 -0.0100 0.028 Uiso calc R 1 1
H H10B 0.8531 -0.1621 -0.0515 0.028 Uiso calc R 1 1
H H10C 0.7938 -0.3421 -0.0242 0.028 Uiso calc R 1 1
C C11 0.79305(19) 0.4484(3) 0.19626(6) 0.0150(3) Uani d . 1 1
C C12 0.8397(2) 0.5747(3) 0.23806(7) 0.0211(4) Uani d . 1 1
H H12A 0.8546 0.5054 0.2700 0.032 Uiso calc R 1 1
H H12B 0.7591 0.6680 0.2403 0.032 Uiso calc R 1 1
H H12C 0.9366 0.6355 0.2319 0.032 Uiso calc R 1 1
C C13 0.1734(2) 0.6361(3) 0.15954(8) 0.0217(4) Uani d . 1 1
C C14 0.1070(3) 0.6105(3) 0.10732(8) 0.0288(5) Uani d . 1 1
H H14A 0.0412 0.7163 0.0968 0.043 Uiso calc R 1 1
H H14B 0.0451 0.4973 0.1048 0.043 Uiso calc R 1 1
H H14C 0.1901 0.6006 0.0851 0.043 Uiso calc R 1 1

loop_
_atom_site_aniso_label
_atom_site_aniso_U_11
_atom_site_aniso_U_22
_atom_site_aniso_U_33
_atom_site_aniso_U_12
_atom_site_aniso_U_13
_atom_site_aniso_U_23
Ru1 0.01023(7) 0.00908(8) 0.01235(7) -0.00028(5) 0.00080(5) -0.00063(5)
Cl1 0.01604(19) 0.0128(2) 0.01920(19) -0.00040(15) 0.00236(15) 0.00325(16)
Cl2 0.01206(18) 0.0203(2) 0.01555(18) 0.00113(16) -0.00022(14) 0.00109(16)
N1 0.0121(6) 0.0121(7) 0.0151(6) -0.0007(6) 0.0004(5) 0.0006(6)
N2 0.0123(6) 0.0142(8) 0.0171(7) -0.0003(6) 0.0020(5) 0.0001(6)
N3 0.0387(11) 0.0370(12) 0.0282(9) 0.0033(9) -0.0009(8) 0.0035(8)
C1 0.0102(7) 0.0168(9) 0.0185(8) -0.0008(7) 0.0004(6) 0.0010(7)
C2 0.0173(8) 0.0149(9) 0.0219(8) -0.0046(7) 0.0021(7) -0.0027(7)
C3 0.0211(9) 0.0113(9) 0.0223(8) -0.0023(7) 0.0058(7) -0.0005(7)
C4 0.0176(8) 0.0112(9) 0.0189(8) -0.0008(7) 0.0049(6) 0.0039(7)
C5 0.0163(8) 0.0147(9) 0.0170(8) -0.0016(7) 0.0034(6) 0.0032(7)
C6 0.0181(8) 0.0191(10) 0.0186(8) -0.0017(7) 0.0056(7) -0.0023(7)
C7 0.0141(8) 0.0170(9) 0.0237(9) -0.0012(7) 0.0044(7) -0.0043(7)
C8 0.0101(7) 0.0124(9) 0.0233(8) -0.0008(6) 0.0011(6) -0.0007(7)
C9 0.0134(7) 0.0136(9) 0.0163(8) -0.0010(7) 0.0002(6) 0.0028(7)
C10 0.0226(9) 0.0182(10) 0.0168(8) 0.0030(8) 0.0059(7) -0.0013(7)
C11 0.0140(7) 0.0157(9) 0.0156(8) 0.0005(7) 0.0029(6) 0.0032(7)
C12 0.0258(9) 0.0201(10) 0.0172(8) -0.0038(8) 0.0018(7) -0.0045(7)
C13 0.0192(9) 0.0161(10) 0.0304(10) 0.0005(7) 0.0059(7) -0.0002(8)
C14 0.0274(10) 0.0304(12) 0.0281(10) -0.0060(9) 0.0001(8) -0.0094(9)

loop_
_atom_type_symbol
_atom_type_description
_atom_type_scat_dispersion_real
_atom_type_scat_dispersion_imag
_atom_type_scat_source
C C 0.0033 0.0016 'International Tables Vol C Tables 4.2.6.8 and 6.1.1.4'
H H 0.0000 0.0000 'International Tables Vol C Tables 4.2.6.8 and 6.1.1.4'
N N 0.0061 0.0033 'International Tables Vol C Tables 4.2.6.8 and 6.1.1.4'
Cl Cl 0.1484 0.1585 'International Tables Vol C Tables 4.2.6.8 and 6.1.1.4'
Ru Ru -1.2594 0.8363 'International Tables Vol C Tables 4.2.6.8 and 6.1.1.4'

loop_
_geom_angle_atom_site_label_1
_geom_angle_atom_site_label_2
_geom_angle_atom_site_label_3
_geom_angle
N1 Ru1 N2 163.15(6)
N1 Ru1 C1 78.95(6)
N2 Ru1 C1 115.42(6)
N1 Ru1 C8 114.75(6)
N2 Ru1 C8 78.91(6)
C1 Ru1 C8 36.53(7)
N1 Ru1 C4 77.55(6)
N2 Ru1 C4 112.38(6)
C1 Ru1 C4 80.14(7)
C8 Ru1 C4 94.86(7)
N1 Ru1 C5 113.76(7)
N2 Ru1 C5 77.06(6)
C1 Ru1 C5 87.90(7)
C8 Ru1 C5 80.42(7)
C4 Ru1 C5 36.21(7)
N1 Ru1 Cl1 83.74(4)
N2 Ru1 Cl1 87.20(4)
C1 Ru1 Cl1 90.62(5)
C8 Ru1 Cl1 87.59(5)
C4 Ru1 Cl1 160.38(5)
C5 Ru1 Cl1 161.74(5)
N1 Ru1 Cl2 83.88(4)
N2 Ru1 Cl2 82.78(4)
C1 Ru1 Cl2 161.26(5)
C8 Ru1 Cl2 161.37(5)
C4 Ru1 Cl2 88.94(5)
C5 Ru1 Cl2 92.25(5)
Cl1 Ru1 Cl2 94.926(15)
C9 N1 Ru1 171.31(14)
C11 N2 Ru1 170.70(15)
C8 C1 C2 122.84(16)
C8 C1 Ru1 71.87(10)
C2 C1 Ru1 113.29(12)
C8 C1 H1 118.6
C2 C1 H1 118.6
Ru1 C1 H1 85.0
C1 C2 C3 114.21(15)
C1 C2 H2A 108.7
C3 C2 H2A 108.7
C1 C2 H2B 108.7
C3 C2 H2B 108.7
H2A C2 H2B 107.6
C4 C3 C2 113.72(15)
C4 C3 H3A 108.8
C2 C3 H3A 108.8
C4 C3 H3B 108.8
C2 C3 H3B 108.8
H3A C3 H3B 107.7
C5 C4 C3 123.94(16)
C5 C4 Ru1 72.17(10)
C3 C4 Ru1 110.84(12)
C5 C4 H4 118.0
C3 C4 H4 118.0
Ru1 C4 H4 87.0
C4 C5 C6 123.22(16)
C4 C5 Ru1 71.62(10)
C6 C5 Ru1 112.56(12)
C4 C5 H5 118.4
C6 C5 H5 118.4
Ru1 C5 H5 85.9
C5 C6 C7 114.42(15)
C5 C6 H6A 108.7
C7 C6 H6A 108.7
C5 C6 H6B 108.7
C7 C6 H6B 108.7
H6A C6 H6B 107.6
C8 C7 C6 114.01(15)
C8 C7 H7A 108.8
C6 C7 H7A 108.8
C8 C7 H7B 108.8
C6 C7 H7B 108.8
H7A C7 H7B 107.6
C1 C8 C7 124.02(17)
C1 C8 Ru1 71.60(10)
C7 C8 Ru1 110.66(11)
C1 C8 H8 118.0
C7 C8 H8 118.0
Ru1 C8 H8 87.7
N1 C9 C10 179.11(19)
C9 C10 H10A 109.5
C9 C10 H10B 109.5
H10A C10 H10B 109.5
C9 C10 H10C 109.5
H10A C10 H10C 109.5
H10B C10 H10C 109.5
N2 C11 C12 178.3(2)
C11 C12 H12A 109.5
C11 C12 H12B 109.5
H12A C12 H12B 109.5
C11 C12 H12C 109.5
H12A C12 H12C 109.5
H12B C12 H12C 109.5
N3 C13 C14 179.2(2)
C13 C14 H14A 109.5
C13 C14 H14B 109.5
H14A C14 H14B 109.5
C13 C14 H14C 109.5
H14A C14 H14C 109.5
H14B C14 H14C 109.5

loop_
_geom_bond_atom_site_label_1
_geom_bond_atom_site_label_2
_geom_bond_distance
_geom_bond_publ_flag
Ru1 N1 2.0303(15) yes
Ru1 N2 2.0418(15) yes
Ru1 C1 2.2082(16) yes
Ru1 C8 2.2116(17) yes
Ru1 C4 2.2154(17) yes
Ru1 C5 2.2225(17) yes
Ru1 Cl1 2.4212(4) yes
Ru1 Cl2 2.4265(4) yes
N1 C9 1.134(2) ?
N2 C11 1.136(2) ?
N3 C13 1.133(3) ?
C1 C8 1.385(3) ?
C1 C2 1.520(3) ?
C1 H1 0.9500 ?
C2 C3 1.541(3) ?
C2 H2A 0.9900 ?
C2 H2B 0.9900 ?
C3 C4 1.517(2) ?
C3 H3A 0.9900 ?
C3 H3B 0.9900 ?
C4 C5 1.379(3) ?
C4 H4 0.9500 ?
C5 C6 1.523(2) ?
C5 H5 0.9500 ?
C6 C7 1.545(3) ?
C6 H6A 0.9900 ?
C6 H6B 0.9900 ?
C7 C8 1.517(2) ?
C7 H7A 0.9900 ?
C7 H7B 0.9900 ?
C8 H8 0.9500 ?
C9 C10 1.455(2) ?
C10 H10A 0.9800 ?
C10 H10B 0.9800 ?
C10 H10C 0.9800 ?
C11 C12 1.459(3) ?
C12 H12A 0.9800 ?
C12 H12B 0.9800 ?
C12 H12C 0.9800 ?
C13 C14 1.452(3) ?
C14 H14A 0.9800 ?
C14 H14B 0.9800 ?
C14 H14C 0.9800 ?

loop_
_geom_torsion_atom_site_label_1
_geom_torsion_atom_site_label_2
_geom_torsion_atom_site_label_3
_geom_torsion_atom_site_label_4
_geom_torsion
N1 Ru1 C1 C8 -168.61(12)
N2 Ru1 C1 C8 2.09(13)
C4 Ru1 C1 C8 112.29(12)
C5 Ru1 C1 C8 76.69(11)
Cl1 Ru1 C1 C8 -85.11(10)
Cl2 Ru1 C1 C8 167.48(12)
N1 Ru1 C1 C2 72.69(13)
N2 Ru1 C1 C2 -116.61(13)
C8 Ru1 C1 C2 -118.70(18)
C4 Ru1 C1 C2 -6.41(13)
C5 Ru1 C1 C2 -42.01(13)
Cl1 Ru1 C1 C2 156.19(12)
Cl2 Ru1 C1 C2 48.8(2)
C8 C1 C2 C3 -91.4(2)
Ru1 C1 C2 C3 -8.64(19)
C1 C2 C3 C4 26.6(2)
C2 C3 C4 C5 50.8(2)
C2 C3 C4 Ru1 -31.22(18)
N1 Ru1 C4 C5 179.21(11)
N2 Ru1 C4 C5 13.50(12)
C1 Ru1 C4 C5 -100.05(11)
C8 Ru1 C4 C5 -66.49(11)
Cl1 Ru1 C4 C5 -162.97(11)
Cl2 Ru1 C4 C5 95.25(10)
N1 Ru1 C4 C3 -60.44(12)
N2 Ru1 C4 C3 133.85(12)
C1 Ru1 C4 C3 20.30(12)
C8 Ru1 C4 C3 53.86(13)
C5 Ru1 C4 C3 120.34(17)
Cl1 Ru1 C4 C3 -42.6(2)
Cl2 Ru1 C4 C3 -144.41(12)
C3 C4 C5 C6 1.9(3)
Ru1 C4 C5 C6 105.41(17)
C3 C4 C5 Ru1 -103.53(17)
N1 Ru1 C5 C4 -0.84(12)
N2 Ru1 C5 C4 -167.20(11)
C1 Ru1 C5 C4 76.11(11)
C8 Ru1 C5 C4 112.09(11)
Cl1 Ru1 C5 C4 161.71(12)
Cl2 Ru1 C5 C4 -85.14(10)
N1 Ru1 C5 C6 -119.99(13)
N2 Ru1 C5 C6 73.65(13)
C1 Ru1 C5 C6 -43.04(13)
C8 Ru1 C5 C6 -7.06(13)
C4 Ru1 C5 C6 -119.15(18)
Cl1 Ru1 C5 C6 42.6(2)
Cl2 Ru1 C5 C6 155.72(12)
C4 C5 C6 C7 -90.1(2)
Ru1 C5 C6 C7 -7.95(19)
C5 C6 C7 C8 26.4(2)
C2 C1 C8 C7 3.5(3)
Ru1 C1 C8 C7 -102.95(16)
C2 C1 C8 Ru1 106.48(16)
C6 C7 C8 C1 49.7(2)
C6 C7 C8 Ru1 -31.57(18)
N1 Ru1 C8 C1 12.33(13)
N2 Ru1 C8 C1 -178.08(12)
C4 Ru1 C8 C1 -66.19(11)
C5 Ru1 C8 C1 -99.52(12)
Cl1 Ru1 C8 C1 94.30(10)
Cl2 Ru1 C8 C1 -167.41(12)
N1 Ru1 C8 C7 132.64(12)
N2 Ru1 C8 C7 -57.76(13)
C1 Ru1 C8 C7 120.32(18)
C4 Ru1 C8 C7 54.12(13)
C5 Ru1 C8 C7 20.80(13)
Cl1 Ru1 C8 C7 -145.38(12)
Cl2 Ru1 C8 C7 -47.1(2)
